data_2013578
loop_
_publ_author_name
'Sopkov\'a-de Oliveira Santos, Jana'
'Bouillon, Alexandre'
'Lancelot, Jean-Charles'
'Rault, Sylvain'

_publ_section_title
;
 2-Bromo-6-(4,4,5,5-tetramethyl-1,3,2-dioxaborolan-2-yl)pyridine, a new
 unexpected bifunctional building block for combinatorial chemistry
;
_journal_issue 10
_journal_name_full 'Acta Crystallographica Section C'
_journal_page_first o596
_journal_page_last o597
_journal_paper_doi 10.1107/S0108270103016767
_journal_volume 59
_journal_year 2003
_chemical_formula_iupac 'C11 H15 B Br N O2'
_chemical_formula_moiety 'C11 H15 B Br N O2'
_chemical_formula_sum 'C11 H15 B Br N O2'
_chemical_formula_weight 283.96
_chemical_melting_point 401
_chemical_name_systematic
;
2-bromo-6-(4,4,5,5-tetramethyl-1,3,2-dioxaborolan-2-yl)pyridine
;
_space_group_IT_number 19
_symmetry_cell_setting orthorhombic
_symmetry_space_group_name_Hall 'P 2ac 2ab'
_symmetry_space_group_name_H-M 'P 21 21 21'
_atom_sites_solution_hydrogens geom
_atom_sites_solution_primary direct
_atom_sites_solution_secondary difmap
_audit_creation_method SHELXL97
_cell_angle_alpha 90
_cell_angle_beta 90
_cell_angle_gamma 90
_cell_formula_units_Z 4
_cell_length_a 6.4917(8)
_cell_length_b 12.3270(10)
_cell_length_c 15.8440(10)
_cell_measurement_reflns_used 25
_cell_measurement_temperature 293(2)
_cell_measurement_theta_max 23
_cell_measurement_theta_min 18
_cell_volume 1267.9(2)
_computing_cell_refinement 'CAD-4-PC Software'
_computing_data_collection 'CAD-4-PC Software (Enraf-Nonius, 1996)'
_computing_data_reduction 'JANA98 (Pet\<r\'i\<cek & Du\<sek, 1998)'
_computing_molecular_graphics 'ORTEP-3 for Windows (Farrugia, 1997)'
_computing_publication_material SHELXL97
_computing_structure_refinement 'SHELXL97 (Sheldrick, 1997)'
_computing_structure_solution 'SHELXS97 (Sheldrick, 1990)'
_diffrn_ambient_temperature 293(2)
_diffrn_measured_fraction_theta_full 1.000
_diffrn_measured_fraction_theta_max 1.000
_diffrn_measurement_device_type 'Enraf-Nonius CAD-4'
_diffrn_measurement_method \q/2\q
_diffrn_radiation_monochromator graphite
_diffrn_radiation_source 'fine-focus sealed tube'
_diffrn_radiation_type MoK\a
_diffrn_radiation_wavelength 0.71069
_diffrn_reflns_av_R_equivalents 0.038
_diffrn_reflns_av_sigmaI/netI 0.087
_diffrn_reflns_limit_h_max 9
_diffrn_reflns_limit_h_min -9
_diffrn_reflns_limit_k_max 17
_diffrn_reflns_limit_k_min 0
_diffrn_reflns_limit_l_max 22
_diffrn_reflns_limit_l_min 0
_diffrn_reflns_number 4581
_diffrn_reflns_theta_full 29.97
_diffrn_reflns_theta_max 29.97
_diffrn_reflns_theta_min 2.09
_diffrn_standards_decay_% 3.8
_diffrn_standards_interval_time 60
_diffrn_standards_number 3
_exptl_absorpt_coefficient_mu 3.226
_exptl_absorpt_correction_T_max 0.660
_exptl_absorpt_correction_T_min 0.140
_exptl_absorpt_correction_type gaussian
_exptl_absorpt_process_details 'GAUSSIAN98 (Frisch et al., 1998)'
_exptl_crystal_colour colourless
_exptl_crystal_density_diffrn 1.488
_exptl_crystal_density_method 'not measured'
_exptl_crystal_description prism
_exptl_crystal_F_000 576
_exptl_crystal_size_max 0.65
_exptl_crystal_size_mid 0.35
_exptl_crystal_size_min 0.08
_refine_diff_density_max 0.57
_refine_diff_density_min -0.79
_refine_ls_abs_structure_details 'Flack (1983)'
_refine_ls_abs_structure_Flack -0.02(2)
_refine_ls_extinction_method none
_refine_ls_goodness_of_fit_ref 0.966
_refine_ls_hydrogen_treatment constr
_refine_ls_matrix_type full
_refine_ls_number_parameters 161
_refine_ls_number_reflns 3689
_refine_ls_number_restraints 0
_refine_ls_restrained_S_all 0.966
_refine_ls_R_factor_all 0.154
_refine_ls_R_factor_gt 0.062
_refine_ls_shift/su_max 0.003
_refine_ls_shift/su_mean 0.000
_refine_ls_structure_factor_coef Fsqd
_refine_ls_weighting_details 'calc w = 1/[\s^2^(Fo^2^)+(0.0878P)^2^] where P=(Fo^2^+2Fc^2^)/3'
_refine_ls_weighting_scheme calc
_refine_ls_wR_factor_gt 0.133
_refine_ls_wR_factor_ref 0.166
_reflns_number_gt 1857
_reflns_number_total 3689
_reflns_threshold_expression I>2\s(I)
_cod_data_source_file fg1698.cif
_cod_data_source_block I
_cod_depositor_comments
;
The following automatic conversions were performed:
'_geom_bond_publ_flag' value 'YES' changed to 'yes' according to
'/home/saulius/struct/CIF-dictionaries/cif_core.dic' dictionary named
'cif_core.dic' version 2.4.1 from 2010-06-29 (6 times).

Automatic conversion script
Id: cif_fix_enum 1527 2010-12-29 10:47:43Z saulius 

The following automatic conversions were performed:

'_exptl_absorpt_correction_type' value 'Gaussian' changed to
'gaussian' according to
/home/saulius/struct/CIF-dictionaries/cif_core.dic dictionary named
'cif_core.dic' version 2.4.1 from 2010-06-29.

'_geom_bond_publ_flag'
value 'YES' changed to 'yes' according to
/home/saulius/struct/CIF-dictionaries/cif_core.dic dictionary named
'cif_core.dic' version 2.4.1 from 2010-06-29 (6
times).

'_geom_angle_publ_flag' value 'YES' changed to 'yes'
according to /home/saulius/struct/CIF-dictionaries/cif_core.dic
dictionary named 'cif_core.dic' version 2.4.1 from 2010-06-29 (3
times).

Automatic conversion script
Id: cif_fix_values 1715 2011-07-08 13:25:40Z adriana 
;
_cod_database_code 2013578
_cod_database_fobs_code 2013578

loop_
_symmetry_equiv_pos_as_xyz
'x, y, z'
'-x+1/2, -y, z+1/2'
'-x, y+1/2, -z+1/2'
'x+1/2, -y+1/2, -z'

loop_
_atom_site_label
_atom_site_fract_x
_atom_site_fract_y
_atom_site_fract_z
_atom_site_U_iso_or_equiv
_atom_site_adp_type
_atom_site_calc_flag
_atom_site_refinement_flags
_atom_site_occupancy
_atom_site_disorder_assembly
_atom_site_disorder_group
_atom_site_type_symbol
Br1 0.06477(12) 0.48664(6) 0.41940(4) 0.0776(3) Uani d . 1 . . Br
C2 0.2434(10) 0.4161(4) 0.4982(3) 0.0500(13) Uani d . 1 . . C
C3 0.4517(11) 0.4148(4) 0.4825(4) 0.0600(15) Uani d . 1 . . C
H3 0.5054 0.4464 0.4339 0.072 Uiso calc R 1 . . H
C4 0.5767(11) 0.3662(5) 0.5397(4) 0.0606(14) Uani d . 1 . . C
H4 0.7183 0.3632 0.5312 0.073 Uiso calc R 1 . . H
C5 0.4876(8) 0.3209(4) 0.6117(3) 0.0489(13) Uani d . 1 . . C
H5 0.5699 0.2881 0.6524 0.059 Uiso calc R 1 . . H
C6 0.2777(9) 0.3249(4) 0.6222(3) 0.0450(12) Uani d . 1 . . C
N1 0.1530(7) 0.3742(3) 0.5656(3) 0.0451(10) Uani d . 1 . . N
B 0.1730(10) 0.2706(5) 0.7015(4) 0.0432(14) Uani d . 1 . . B
O1 0.2950(5) 0.2368(3) 0.7680(3) 0.0574(10) Uani d . 1 . . O
O2 -0.0263(5) 0.2496(3) 0.7116(2) 0.0532(10) Uani d . 1 . . O
C7 0.1640(9) 0.1704(5) 0.8213(3) 0.0525(14) Uani d . 1 . . C
C71 0.2287(12) 0.1855(7) 0.9124(4) 0.080(2) Uani d . 1 . . C
H71A 0.3698 0.1638 0.9189 0.09(2) Uiso calc R 1 . . H
H71B 0.1428 0.1419 0.9482 0.11(3) Uiso calc R 1 . . H
H71C 0.2144 0.2604 0.9277 0.09(3) Uiso calc R 1 . . H
C72 0.2005(12) 0.0533(5) 0.7955(5) 0.076(2) Uani d . 1 . . C
H72A 0.1649 0.0442 0.7371 0.14(4) Uiso calc R 1 . . H
H72B 0.1166 0.0064 0.8295 0.11(3) Uiso calc R 1 . . H
H72C 0.3431 0.0354 0.8035 0.08(2) Uiso calc R 1 . . H
C8 -0.0525(10) 0.2112(5) 0.7996(3) 0.0524(13) Uani d . 1 . . C
C81 -0.2187(10) 0.1240(8) 0.7989(5) 0.081(2) Uani d . 1 . . C
H81A -0.3487 0.1561 0.7844 0.09(2) Uiso calc R 1 . . H
H81B -0.2281 0.0915 0.8539 0.067(19) Uiso calc R 1 . . H
H81C -0.1841 0.0694 0.7581 0.16(5) Uiso calc R 1 . . H
C82 -0.1194(16) 0.3095(7) 0.8494(5) 0.101(3) Uani d . 1 . . C
H82A -0.0124 0.3632 0.8481 0.15(4) Uiso calc R 1 . . H
H82B -0.1457 0.2887 0.9068 0.075(19) Uiso calc R 1 . . H
H82C -0.2427 0.3389 0.8250 0.13(4) Uiso calc R 1 . . H

loop_
_atom_site_aniso_label
_atom_site_aniso_U_11
_atom_site_aniso_U_22
_atom_site_aniso_U_33
_atom_site_aniso_U_12
_atom_site_aniso_U_13
_atom_site_aniso_U_23
Br1 0.1015(5) 0.0815(5) 0.0498(3) 0.0145(4) 0.0040(4) 0.0246(3)
C2 0.067(4) 0.047(3) 0.036(3) 0.008(2) 0.004(3) 0.006(2)
C3 0.079(4) 0.051(3) 0.050(3) -0.003(3) 0.016(3) 0.008(2)
C4 0.058(3) 0.061(3) 0.062(4) -0.004(3) 0.013(3) -0.001(3)
C5 0.055(3) 0.050(3) 0.042(3) -0.003(2) 0.002(2) 0.007(2)
C6 0.060(3) 0.034(3) 0.042(3) -0.005(2) 0.005(3) -0.002(2)
N1 0.063(3) 0.036(2) 0.036(2) 0.0008(18) 0.0012(19) 0.0059(18)
B 0.057(4) 0.037(3) 0.035(3) 0.004(3) 0.001(3) 0.003(2)
O1 0.055(2) 0.066(2) 0.051(2) -0.008(2) -0.0047(19) 0.020(2)
O2 0.051(2) 0.071(2) 0.0377(19) 0.0027(19) -0.0007(16) 0.0186(18)
C7 0.063(3) 0.056(3) 0.039(3) -0.010(3) 0.000(3) 0.015(3)
C71 0.086(5) 0.112(6) 0.043(3) -0.021(4) -0.012(4) 0.027(4)
C72 0.074(4) 0.062(4) 0.093(6) 0.006(3) 0.007(4) 0.015(4)
C8 0.057(3) 0.060(3) 0.040(3) 0.012(3) 0.008(3) 0.010(2)
C81 0.055(4) 0.114(6) 0.075(5) -0.016(4) -0.005(3) 0.045(5)
C82 0.146(8) 0.100(6) 0.056(4) 0.047(7) 0.031(5) 0.022(4)

loop_
_atom_type_symbol
_atom_type_description
_atom_type_scat_dispersion_real
_atom_type_scat_dispersion_imag
_atom_type_scat_source
C C 0.0033 0.0016 'International Tables Vol C Tables 4.2.6.8 and 6.1.1.4'
H H 0.0000 0.0000 'International Tables Vol C Tables 4.2.6.8 and 6.1.1.4'
N N 0.0061 0.0033 'International Tables Vol C Tables 4.2.6.8 and 6.1.1.4'
O O 0.0106 0.0060 'International Tables Vol C Tables 4.2.6.8 and 6.1.1.4'
B B 0.0013 0.0007 'International Tables Vol C Tables 4.2.6.8 and 6.1.1.4'
Br Br -0.2901 2.4595 'International Tables Vol C Tables 4.2.6.8 and 6.1.1.4'

loop_
_geom_angle_atom_site_label_1
_geom_angle_atom_site_label_2
_geom_angle_atom_site_label_3
_geom_angle
_geom_angle_publ_flag
N1 C2 C3 125.3(5) ?
N1 C2 Br1 115.8(4) ?
C3 C2 Br1 118.9(4) ?
C4 C3 C2 118.2(5) ?
C4 C3 H3 120.9 ?
C2 C3 H3 120.9 ?
C3 C4 C5 118.4(6) ?
C3 C4 H4 120.8 ?
C5 C4 H4 120.8 ?
C6 C5 C4 119.7(6) ?
C6 C5 H5 120.2 ?
C4 C5 H5 120.2 ?
N1 C6 C5 122.0(5) ?
N1 C6 B 117.4(5) ?
C5 C6 B 120.5(5) ?
C2 N1 C6 116.4(5) ?
O2 B O1 114.1(5) yes
O2 B C6 126.7(5) yes
O1 B C6 119.2(5) yes
B O1 C7 106.1(4) ?
B O2 C8 106.7(4) ?
O1 C7 C71 108.8(5) ?
O1 C7 C72 106.7(5) ?
C71 C7 C72 109.3(6) ?
O1 C7 C8 102.8(4) ?
C71 C7 C8 115.3(5) ?
C72 C7 C8 113.3(5) ?
C7 C71 H71A 109.5 ?
C7 C71 H71B 109.5 ?
H71A C71 H71B 109.5 ?
C7 C71 H71C 109.5 ?
H71A C71 H71C 109.5 ?
H71B C71 H71C 109.5 ?
C7 C72 H72A 109.5 ?
C7 C72 H72B 109.5 ?
H72A C72 H72B 109.5 ?
C7 C72 H72C 109.5 ?
H72A C72 H72C 109.5 ?
H72B C72 H72C 109.5 ?
O2 C8 C82 105.6(5) ?
O2 C8 C81 107.5(5) ?
C82 C8 C81 111.5(7) ?
O2 C8 C7 102.2(4) ?
C82 C8 C7 114.2(6) ?
C81 C8 C7 114.8(5) ?
C8 C81 H81A 109.5 ?
C8 C81 H81B 109.5 ?
H81A C81 H81B 109.5 ?
C8 C81 H81C 109.5 ?
H81A C81 H81C 109.5 ?
H81B C81 H81C 109.5 ?
C8 C82 H82A 109.5 ?
C8 C82 H82B 109.5 ?
H82A C82 H82B 109.5 ?
C8 C82 H82C 109.5 ?
H82A C82 H82C 109.5 ?
H82B C82 H82C 109.5 ?

loop_
_geom_bond_atom_site_label_1
_geom_bond_atom_site_label_2
_geom_bond_site_symmetry_2
_geom_bond_distance
_geom_bond_publ_flag
Br1 C2 . 1.913(6) ?
C2 N1 . 1.324(7) ?
C2 C3 . 1.375(9) ?
C3 C4 . 1.356(9) ?
C3 H3 . 0.9300 ?
C4 C5 . 1.396(8) ?
C4 H4 . 0.9300 ?
C5 C6 . 1.373(8) ?
C5 H5 . 0.9300 ?
C6 N1 . 1.351(7) ?
C6 B . 1.578(8) yes
B O2 . 1.328(7) yes
B O1 . 1.383(7) yes
O1 C7 . 1.451(6) yes
O2 C8 . 1.483(6) yes
C7 C71 . 1.514(8) ?
C7 C72 . 1.518(9) ?
C7 C8 . 1.532(9) yes
C71 H71A . 0.9600 ?
C71 H71B . 0.9600 ?
C71 H71C . 0.9600 ?
C72 H72A . 0.9600 ?
C72 H72B . 0.9600 ?
C72 H72C . 0.9600 ?
C8 C82 . 1.510(9) ?
C8 C81 . 1.523(10) ?
C81 H81A . 0.9600 ?
C81 H81B . 0.9600 ?
C81 H81C . 0.9600 ?
C82 H82A . 0.9600 ?
C82 H82B . 0.9600 ?
C82 H82C . 0.9600 ?

loop_
_cod_related_entry_id
_cod_related_entry_database
_cod_related_entry_code
1 ChemSpider 16498376
